data_7015072
loop_
_publ_author_name
'Zang, Hong-Ying'
'Lan, Ya-Qian'
'Li, Shun-Li'
'Yang, Guang-Sheng'
'Shao, Kui-Zhan'
'Wang, Xin-Long'
'Yan, Li-Kai'
'Su, Zhong-Min'

_publ_section_title
;
 Step-wise synthesis of inorganic-organic hybrid based on
 \g-octamolybdate-based tectons.
;
_journal_issue 13
_journal_name_full 'Dalton transactions (Cambridge, England : 2003)'
_journal_page_first 3176
_journal_page_last 3182
_journal_paper_doi 10.1039/c0dt00656d
_journal_volume 40
_journal_year 2011
_chemical_formula_moiety 'C16 H20 Mo8 N8 O26, 4(H2O)'
_chemical_formula_sum 'C16 H28 Mo8 N8 O30'
_chemical_formula_weight 1579.92
_chemical_name_systematic
;
?
;
_space_group_IT_number 2
_symmetry_cell_setting triclinic
_symmetry_space_group_name_Hall '-P 1'
_symmetry_space_group_name_H-M 'P -1'
_atom_sites_solution_hydrogens geom
_atom_sites_solution_primary direct
_atom_sites_solution_secondary difmap
_audit_creation_method SHELXL-97
_cell_angle_alpha 102.647(2)
_cell_angle_beta 113.809(2)
_cell_angle_gamma 108.044(2)
_cell_formula_units_Z 1
_cell_length_a 10.1710(14)
_cell_length_b 10.6600(15)
_cell_length_c 10.9980(15)
_cell_measurement_reflns_used 'total reflection'
_cell_measurement_temperature 293(2)
_cell_measurement_theta_max 26.04
_cell_measurement_theta_min 1.33
_cell_volume 952.8(2)
_computing_cell_refinement 'Bruker SMART'
_computing_data_collection 'Bruker SMART'
_computing_data_reduction 'Bruker SMART'
_computing_molecular_graphics 'Bruker SHELXTL'
_computing_publication_material 'Bruker SHELXTL'
_computing_structure_refinement 'SHELXL-97 (Sheldrick, 1997)'
_computing_structure_solution 'SHELXS-97 (Sheldrick, 1990)'
_diffrn_ambient_temperature 293(2)
_diffrn_measured_fraction_theta_full 0.982
_diffrn_measured_fraction_theta_max 0.982
_diffrn_measurement_device_type 'Bruker SMART APEX II CCD area-detector'
_diffrn_measurement_method '\f and \w scans'
_diffrn_radiation_monochromator graphite
_diffrn_radiation_source 'fine-focus sealed tube'
_diffrn_radiation_type MoK\a
_diffrn_radiation_wavelength 0.71069
_diffrn_reflns_av_R_equivalents 0.0182
_diffrn_reflns_av_sigmaI/netI 0.0378
_diffrn_reflns_limit_h_max 10
_diffrn_reflns_limit_h_min -12
_diffrn_reflns_limit_k_max 12
_diffrn_reflns_limit_k_min -8
_diffrn_reflns_limit_l_max 13
_diffrn_reflns_limit_l_min -13
_diffrn_reflns_number 4774
_diffrn_reflns_theta_full 25.00
_diffrn_reflns_theta_max 25.00
_diffrn_reflns_theta_min 2.19
_diffrn_standards_interval_time 0
_diffrn_standards_number 0
_exptl_absorpt_coefficient_mu 2.658
_exptl_absorpt_correction_T_max 0.391
_exptl_absorpt_correction_T_min 0.281
_exptl_absorpt_correction_type multi-scan
_exptl_absorpt_process_details 'SADABS (Sheldrick, 1996)'
_exptl_crystal_colour colorless
_exptl_crystal_density_diffrn 2.740
_exptl_crystal_density_method 'not measured'
_exptl_crystal_description block
_exptl_crystal_F_000 748
_exptl_crystal_size_max 0.52
_exptl_crystal_size_mid 0.41
_exptl_crystal_size_min 0.34
_refine_diff_density_max 1.306
_refine_diff_density_min -0.799
_refine_diff_density_rms 0.158
_refine_ls_extinction_method none
_refine_ls_goodness_of_fit_ref 1.023
_refine_ls_hydrogen_treatment mixed
_refine_ls_matrix_type full
_refine_ls_number_parameters 284
_refine_ls_number_reflns 3293
_refine_ls_number_restraints 0
_refine_ls_restrained_S_all 1.023
_refine_ls_R_factor_all 0.0453
_refine_ls_R_factor_gt 0.0363
_refine_ls_shift/su_max 0.000
_refine_ls_shift/su_mean 0.000
_refine_ls_structure_factor_coef Fsqd
_refine_ls_weighting_details 'calc w=1/[\s^2^(Fo^2^)+(0.0574P)^2^+1.0892P] where P=(Fo^2^+2Fc^2^)/3'
_refine_ls_weighting_scheme calc
_refine_ls_wR_factor_gt 0.0907
_refine_ls_wR_factor_ref 0.0964
_reflns_number_gt 2769
_reflns_number_total 3293
_reflns_threshold_expression >2sigma(I)
_cod_data_source_file c0dt00656d.txt
_cod_data_source_block 1
_cod_depositor_comments
;
The following automatic conversions were performed:
'_symmetry_cell_setting' value 'Triclinic' changed to 'triclinic'
according to '/home/saulius/struct/CIF-dictionaries/cif_core.dic'
dictionary named 'cif_core.dic' version 2.4.1 from 2010-06-29.

Automatic conversion script
Id: cif_fix_enum 1555 2011-01-17 13:19:09Z saulius 
;
_cod_original_sg_symbol_H-M p-1
_cod_database_code 7015072

loop_
_symmetry_equiv_pos_as_xyz
'x, y, z'
'-x, -y, -z'

loop_
_atom_site_label
_atom_site_type_symbol
_atom_site_fract_x
_atom_site_fract_y
_atom_site_fract_z
_atom_site_U_iso_or_equiv
_atom_site_adp_type
_atom_site_occupancy
_atom_site_symmetry_multiplicity
_atom_site_calc_flag
_atom_site_refinement_flags
_atom_site_disorder_assembly
_atom_site_disorder_group
Mo1 Mo 0.96180(6) 0.33873(5) 0.02011(6) 0.01999(15) Uani 1 1 d . . .
Mo2 Mo 0.84158(6) 0.36762(5) -0.31285(6) 0.02344(16) Uani 1 1 d . . .
Mo3 Mo 0.59613(6) 0.33542(6) -0.18903(6) 0.02310(16) Uani 1 1 d . . .
Mo4 Mo 0.70989(6) 0.35810(6) 0.13988(6) 0.02349(16) Uani 1 1 d . . .
C1 C 1.3391(8) 0.2776(7) 0.3852(7) 0.0339(16) Uani 1 1 d . . .
H14 H 1.3337 0.3647 0.4016 0.041 Uiso 1 1 calc R . .
C2 C 1.4297(9) 0.1137(9) 0.2991(8) 0.0461(19) Uani 1 1 d . . .
H20 H 1.4847 0.0899 0.2551 0.055 Uiso 1 1 calc R . .
C3 C 1.3555(7) 0.0234(6) 0.3391(7) 0.0255(14) Uani 1 1 d . . .
H10 H 1.3627 -0.0630 0.3254 0.031 Uiso 1 1 calc R . .
C4 C 1.2705(8) 0.0471(7) 0.3980(8) 0.0368(17) Uani 1 1 d . . .
H12 H 1.2183 -0.0224 0.4226 0.044 Uiso 1 1 calc R . .
C5 C 1.2593(8) 0.1747(7) 0.4231(7) 0.0303(15) Uani 1 1 d . . .
C6 C 1.1620(8) 0.2002(8) 0.4897(8) 0.0348(16) Uani 1 1 d . . .
H10A H 1.1408 0.1306 0.5317 0.042 Uiso 1 1 calc R . .
H10B H 1.2232 0.2952 0.5669 0.042 Uiso 1 1 calc R . .
C7 C 0.9728(8) 0.2936(7) 0.3647(7) 0.0305(15) Uani 1 1 d . . .
H17 H 1.0391 0.3906 0.4232 0.037 Uiso 1 1 calc R . .
C8 C 0.7779(9) 0.0963(7) 0.2036(9) 0.045(2) Uani 1 1 d . . .
H19 H 0.6773 0.0293 0.1253 0.054 Uiso 1 1 calc R . .
N1 N 1.4261(9) 0.2482(8) 0.3230(9) 0.064(2) Uani 1 1 d . . .
N2 N 1.0095(7) 0.1884(6) 0.3832(6) 0.0303(13) Uani 1 1 d . . .
N3 N 0.8870(7) 0.0618(6) 0.2804(7) 0.0488(18) Uani 1 1 d . . .
H3 H 0.8816 -0.0226 0.2679 0.059 Uiso 1 1 calc R . .
N4 N 0.8275(6) 0.2409(6) 0.2504(6) 0.0275(12) Uani 1 1 d . . .
O1 O 0.8554(5) 0.4736(4) -0.1053(4) 0.0228(9) Uani 1 1 d . . .
O2 O 0.8682(6) 0.2514(5) -0.4234(5) 0.0419(13) Uani 1 1 d . . .
O1W O 0.7495(8) 0.7392(7) 0.0961(9) 0.081(2) Uani 1 1 d . . .
O3 O 0.7523(6) 0.4480(5) -0.4151(5) 0.0375(12) Uani 1 1 d . . .
O4 O 0.9549(5) 0.2730(4) -0.1438(4) 0.0249(9) Uani 1 1 d . . .
O5 O 1.0423(5) 0.2495(5) 0.1141(5) 0.0310(10) Uani 1 1 d . . .
O6 O 0.6504(5) 0.2394(4) -0.3204(4) 0.0250(9) Uani 1 1 d . . .
O7 O 0.5410(6) 0.4477(5) -0.2623(5) 0.0346(11) Uani 1 1 d . . .
O8 O 0.4205(5) 0.1933(5) -0.2436(5) 0.0341(11) Uani 1 1 d . . .
O9 O 0.6418(5) 0.4418(4) 0.0060(5) 0.0280(10) Uani 1 1 d . . .
O10 O 0.7441(5) 0.2529(4) -0.0374(4) 0.0224(9) Uani 1 1 d . . .
O11 O 0.5338(5) 0.2109(5) 0.0786(5) 0.0332(11) Uani 1 1 d . . .
O12 O 0.7440(6) 0.4749(5) 0.2939(5) 0.0371(12) Uani 1 1 d . . .
O13 O 0.9490(5) 0.4707(4) 0.1892(4) 0.0236(9) Uani 1 1 d . . .
O2W O 1.119(3) 0.055(2) -0.001(2) 0.293(10) Uani 1 1 d . . .
H1N H 1.483(9) 0.338(8) 0.277(8) 0.06(2) Uiso 1 1 d . . .

loop_
_atom_site_aniso_label
_atom_site_aniso_U_11
_atom_site_aniso_U_22
_atom_site_aniso_U_33
_atom_site_aniso_U_23
_atom_site_aniso_U_13
_atom_site_aniso_U_12
Mo1 0.0186(3) 0.0170(3) 0.0217(3) 0.0074(2) 0.0093(2) 0.0063(2)
Mo2 0.0238(3) 0.0202(3) 0.0192(3) 0.0063(2) 0.0093(2) 0.0049(2)
Mo3 0.0185(3) 0.0227(3) 0.0237(3) 0.0086(2) 0.0083(2) 0.0077(2)
Mo4 0.0226(3) 0.0229(3) 0.0255(3) 0.0096(2) 0.0138(2) 0.0087(2)
C1 0.030(4) 0.033(4) 0.030(4) 0.011(3) 0.009(3) 0.013(3)
C2 0.041(5) 0.058(5) 0.037(4) 0.011(4) 0.018(4) 0.027(4)
C3 0.025(3) 0.017(3) 0.031(4) 0.004(3) 0.012(3) 0.010(3)
C4 0.033(4) 0.022(3) 0.039(4) 0.009(3) 0.010(3) 0.005(3)
C5 0.026(4) 0.027(3) 0.025(3) 0.008(3) 0.006(3) 0.008(3)
C6 0.032(4) 0.035(4) 0.038(4) 0.017(3) 0.016(3) 0.018(3)
C7 0.033(4) 0.025(3) 0.028(4) 0.012(3) 0.014(3) 0.008(3)
C8 0.033(4) 0.021(4) 0.058(5) 0.011(3) 0.010(4) 0.005(3)
N1 0.055(5) 0.062(5) 0.065(5) 0.025(4) 0.027(4) 0.021(4)
N2 0.030(3) 0.026(3) 0.027(3) 0.010(2) 0.010(3) 0.011(2)
N3 0.035(4) 0.023(3) 0.071(5) 0.012(3) 0.014(3) 0.014(3)
N4 0.026(3) 0.026(3) 0.028(3) 0.011(2) 0.015(3) 0.007(2)
O1 0.021(2) 0.023(2) 0.022(2) 0.0102(18) 0.0102(19) 0.0076(18)
O2 0.056(3) 0.032(3) 0.034(3) 0.006(2) 0.029(3) 0.012(2)
O1W 0.071(5) 0.055(4) 0.128(6) 0.027(4) 0.062(5) 0.033(4)
O3 0.034(3) 0.032(3) 0.034(3) 0.019(2) 0.010(2) 0.005(2)
O4 0.024(2) 0.022(2) 0.027(2) 0.0083(19) 0.013(2) 0.0090(18)
O5 0.027(2) 0.025(2) 0.037(3) 0.016(2) 0.013(2) 0.010(2)
O6 0.023(2) 0.024(2) 0.023(2) 0.0090(18) 0.0105(19) 0.0077(19)
O7 0.032(3) 0.040(3) 0.038(3) 0.022(2) 0.016(2) 0.021(2)
O8 0.023(2) 0.034(3) 0.038(3) 0.014(2) 0.015(2) 0.005(2)
O9 0.029(2) 0.027(2) 0.035(3) 0.014(2) 0.018(2) 0.016(2)
O10 0.018(2) 0.021(2) 0.026(2) 0.0095(18) 0.0107(19) 0.0075(18)
O11 0.025(2) 0.034(3) 0.036(3) 0.016(2) 0.016(2) 0.008(2)
O12 0.040(3) 0.038(3) 0.030(3) 0.006(2) 0.021(2) 0.016(2)
O13 0.023(2) 0.021(2) 0.025(2) 0.0076(18) 0.014(2) 0.0075(18)
O2W 0.36(3) 0.27(2) 0.37(3) 0.124(19) 0.27(2) 0.17(2)

loop_
_atom_type_symbol
_atom_type_description
_atom_type_scat_dispersion_real
_atom_type_scat_dispersion_imag
_atom_type_scat_source
C C 0.0033 0.0016 'International Tables Vol C Tables 4.2.6.8 and 6.1.1.4'
H H 0.0000 0.0000 'International Tables Vol C Tables 4.2.6.8 and 6.1.1.4'
N N 0.0061 0.0033 'International Tables Vol C Tables 4.2.6.8 and 6.1.1.4'
O O 0.0106 0.0060 'International Tables Vol C Tables 4.2.6.8 and 6.1.1.4'
Mo Mo -1.6832 0.6857 'International Tables Vol C Tables 4.2.6.8 and 6.1.1.4'

loop_
_geom_angle_atom_site_label_1
_geom_angle_atom_site_label_2
_geom_angle_atom_site_label_3
_geom_angle
_geom_angle_site_symmetry_1
_geom_angle_site_symmetry_3
_geom_angle_publ_flag
O5 Mo1 O4 103.4(2) . . ?
O5 Mo1 O10 104.79(19) . . ?
O4 Mo1 O10 101.46(19) . . ?
O5 Mo1 O1 102.48(19) . 2_765 ?
O4 Mo1 O1 97.77(18) . 2_765 ?
O10 Mo1 O1 141.69(18) . 2_765 ?
O5 Mo1 O13 96.44(19) . . ?
O4 Mo1 O13 159.84(17) . . ?
O10 Mo1 O13 76.34(17) . . ?
O1 Mo1 O13 74.31(16) 2_765 . ?
O5 Mo1 O1 177.81(18) . . ?
O4 Mo1 O1 77.92(17) . . ?
O10 Mo1 O1 76.51(15) . . ?
O1 Mo1 O1 75.57(17) 2_765 . ?
O13 Mo1 O1 82.11(15) . . ?
O2 Mo2 O3 105.2(2) . . ?
O2 Mo2 O13 104.4(2) . 2_765 ?
O3 Mo2 O13 97.55(19) . 2_765 ?
O2 Mo2 O6 102.1(2) . . ?
O3 Mo2 O6 97.1(2) . . ?
O13 Mo2 O6 145.07(18) 2_765 . ?
O2 Mo2 O1 154.3(2) . . ?
O3 Mo2 O1 100.5(2) . . ?
O13 Mo2 O1 72.60(16) 2_765 . ?
O6 Mo2 O1 73.65(16) . . ?
O2 Mo2 O4 84.0(2) . . ?
O3 Mo2 O4 170.7(2) . . ?
O13 Mo2 O4 81.67(16) 2_765 . ?
O6 Mo2 O4 78.80(16) . . ?
O1 Mo2 O4 70.37(14) . . ?
O7 Mo3 O8 105.2(2) . . ?
O7 Mo3 O6 102.3(2) . . ?
O8 Mo3 O6 96.9(2) . . ?
O7 Mo3 O9 95.7(2) . . ?
O8 Mo3 O9 98.0(2) . . ?
O6 Mo3 O9 152.71(18) . . ?
O7 Mo3 O1 91.41(19) . . ?
O8 Mo3 O1 162.6(2) . . ?
O6 Mo3 O1 73.92(16) . . ?
O9 Mo3 O1 85.39(17) . . ?
O7 Mo3 O10 161.19(19) . . ?
O8 Mo3 O10 91.95(19) . . ?
O6 Mo3 O10 82.91(16) . . ?
O9 Mo3 O10 73.87(16) . . ?
O1 Mo3 O10 72.47(14) . . ?
O12 Mo4 O11 105.4(2) . . ?
O12 Mo4 O9 102.6(2) . . ?
O11 Mo4 O9 101.3(2) . . ?
O12 Mo4 O13 92.3(2) . . ?
O11 Mo4 O13 156.7(2) . . ?
O9 Mo4 O13 89.28(17) . . ?
O12 Mo4 N4 94.0(2) . . ?
O11 Mo4 N4 85.1(2) . . ?
O9 Mo4 N4 159.68(19) . . ?
O13 Mo4 N4 78.44(17) . . ?
O12 Mo4 O10 161.97(19) . . ?
O11 Mo4 O10 92.30(19) . . ?
O9 Mo4 O10 76.71(16) . . ?
O13 Mo4 O10 69.76(15) . . ?
N4 Mo4 O10 83.83(17) . . ?
N1 C1 C5 119.2(7) . . ?
N1 C1 H14 120.4 . . ?
C5 C1 H14 120.4 . . ?
C3 C2 N1 119.6(7) . . ?
C3 C2 H20 120.2 . . ?
N1 C2 H20 120.2 . . ?
C2 C3 C4 123.8(6) . . ?
C2 C3 H10 118.1 . . ?
C4 C3 H10 118.1 . . ?
C3 C4 C5 120.0(6) . . ?
C3 C4 H12 120.0 . . ?
C5 C4 H12 120.0 . . ?
C4 C5 C1 118.9(7) . . ?
C4 C5 C6 119.5(6) . . ?
C1 C5 C6 121.6(6) . . ?
N2 C6 C5 111.8(6) . . ?
N2 C6 H10A 109.3 . . ?
C5 C6 H10A 109.3 . . ?
N2 C6 H10B 109.3 . . ?
C5 C6 H10B 109.3 . . ?
H10A C6 H10B 107.9 . . ?
N2 C7 N4 110.1(6) . . ?
N2 C7 H17 125.0 . . ?
N4 C7 H17 125.0 . . ?
N3 C8 N4 112.8(6) . . ?
N3 C8 H19 123.6 . . ?
N4 C8 H19 123.6 . . ?
C1 N1 C2 118.3(7) . . ?
C1 N1 H1N 117(4) . . ?
C2 N1 H1N 124(4) . . ?
C7 N2 N3 109.7(6) . . ?
C7 N2 C6 127.7(6) . . ?
N3 N2 C6 122.5(5) . . ?
C8 N3 N2 104.1(6) . . ?
C8 N3 H3 127.9 . . ?
N2 N3 H3 127.9 . . ?
C7 N4 C8 103.2(6) . . ?
C7 N4 Mo4 128.4(4) . . ?
C8 N4 Mo4 127.6(5) . . ?
Mo1 O1 Mo3 151.5(2) 2_765 . ?
Mo1 O1 Mo2 102.19(17) 2_765 . ?
Mo3 O1 Mo2 93.38(15) . . ?
Mo1 O1 Mo1 104.43(17) 2_765 . ?
Mo3 O1 Mo1 97.07(14) . . ?
Mo2 O1 Mo1 97.05(15) . . ?
Mo1 O4 Mo2 114.5(2) . . ?
Mo3 O6 Mo2 113.3(2) . . ?
Mo4 O9 Mo3 114.2(2) . . ?
Mo1 O10 Mo4 109.26(18) . . ?
Mo1 O10 Mo3 112.97(18) . . ?
Mo4 O10 Mo3 91.57(15) . . ?
Mo2 O13 Mo4 149.8(2) 2_765 . ?
Mo2 O13 Mo1 106.38(19) 2_765 . ?
Mo4 O13 Mo1 103.77(17) . . ?

loop_
_geom_bond_atom_site_label_1
_geom_bond_atom_site_label_2
_geom_bond_distance
_geom_bond_site_symmetry_2
_geom_bond_publ_flag
Mo1 O5 1.696(4) . ?
Mo1 O4 1.749(4) . ?
Mo1 O10 1.871(4) . ?
Mo1 O1 1.951(4) 2_765 ?
Mo1 O13 2.149(4) . ?
Mo1 O1 2.402(4) . ?
Mo2 O2 1.703(5) . ?
Mo2 O3 1.704(5) . ?
Mo2 O13 1.928(4) 2_765 ?
Mo2 O6 1.957(4) . ?
Mo2 O1 2.241(4) . ?
Mo2 O4 2.370(4) . ?
Mo3 O7 1.694(4) . ?
Mo3 O8 1.705(4) . ?
Mo3 O6 1.946(4) . ?
Mo3 O9 1.977(4) . ?
Mo3 O1 2.238(4) . ?
Mo3 O10 2.292(4) . ?
Mo4 O12 1.695(4) . ?
Mo4 O11 1.716(4) . ?
Mo4 O9 1.892(4) . ?
Mo4 O13 2.119(4) . ?
Mo4 N4 2.210(5) . ?
Mo4 O10 2.239(4) . ?
C1 N1 1.385(10) . ?
C1 C5 1.399(9) . ?
C1 H14 0.9300 . ?
C2 C3 1.301(10) . ?
C2 N1 1.414(11) . ?
C2 H20 0.9300 . ?
C3 C4 1.322(10) . ?
C3 H10 0.9300 . ?
C4 C5 1.377(9) . ?
C4 H12 0.9300 . ?
C5 C6 1.502(10) . ?
C6 N2 1.463(8) . ?
C6 H10A 0.9700 . ?
C6 H10B 0.9700 . ?
C7 N2 1.318(8) . ?
C7 N4 1.325(8) . ?
C7 H17 0.9300 . ?
C8 N3 1.309(9) . ?
C8 N4 1.362(8) . ?
C8 H19 0.9300 . ?
N1 H1N 1.27(8) . ?
N2 N3 1.343(8) . ?
N3 H3 0.8600 . ?
O1 Mo1 1.951(4) 2_765 ?
O13 Mo2 1.928(4) 2_765 ?

loop_
_geom_torsion_atom_site_label_1
_geom_torsion_atom_site_label_2
_geom_torsion_atom_site_label_3
_geom_torsion_atom_site_label_4
_geom_torsion
_geom_torsion_site_symmetry_1
_geom_torsion_site_symmetry_2
_geom_torsion_site_symmetry_3
_geom_torsion_site_symmetry_4
_geom_torsion_publ_flag
N1 C2 C3 C4 2.2(11) . . . . ?
C2 C3 C4 C5 -1.3(11) . . . . ?
C3 C4 C5 C1 0.0(10) . . . . ?
C3 C4 C5 C6 179.8(6) . . . . ?
N1 C1 C5 C4 0.4(10) . . . . ?
N1 C1 C5 C6 -179.5(6) . . . . ?
C4 C5 C6 N2 -105.6(7) . . . . ?
C1 C5 C6 N2 74.2(8) . . . . ?
C5 C1 N1 C2 0.5(11) . . . . ?
C3 C2 N1 C1 -1.8(11) . . . . ?
N4 C7 N2 N3 -0.3(8) . . . . ?
N4 C7 N2 C6 175.2(6) . . . . ?
C5 C6 N2 C7 -102.4(8) . . . . ?
C5 C6 N2 N3 72.6(8) . . . . ?
N4 C8 N3 N2 1.9(9) . . . . ?
C7 N2 N3 C8 -1.0(8) . . . . ?
C6 N2 N3 C8 -176.8(7) . . . . ?
N2 C7 N4 C8 1.4(8) . . . . ?
N2 C7 N4 Mo4 -169.4(4) . . . . ?
N3 C8 N4 C7 -2.1(9) . . . . ?
N3 C8 N4 Mo4 168.8(5) . . . . ?
O12 Mo4 N4 C7 -52.4(6) . . . . ?
O11 Mo4 N4 C7 -157.5(6) . . . . ?
O9 Mo4 N4 C7 93.0(8) . . . . ?
O13 Mo4 N4 C7 39.1(6) . . . . ?
O10 Mo4 N4 C7 109.6(6) . . . . ?
O12 Mo4 N4 C8 139.0(6) . . . . ?
O11 Mo4 N4 C8 33.9(6) . . . . ?
O9 Mo4 N4 C8 -75.6(8) . . . . ?
O13 Mo4 N4 C8 -129.5(6) . . . . ?
O10 Mo4 N4 C8 -58.9(6) . . . . ?
O7 Mo3 O1 Mo1 37.5(5) . . . 2_765 ?
O8 Mo3 O1 Mo1 -160.2(6) . . . 2_765 ?
O6 Mo3 O1 Mo1 139.9(5) . . . 2_765 ?
O9 Mo3 O1 Mo1 -58.1(4) . . . 2_765 ?
O10 Mo3 O1 Mo1 -132.6(5) . . . 2_765 ?
O7 Mo3 O1 Mo2 -86.0(2) . . . . ?
O8 Mo3 O1 Mo2 76.3(7) . . . . ?
O6 Mo3 O1 Mo2 16.38(15) . . . . ?
O9 Mo3 O1 Mo2 178.39(16) . . . . ?
O10 Mo3 O1 Mo2 103.87(17) . . . . ?
O7 Mo3 O1 Mo1 176.5(2) . . . . ?
O8 Mo3 O1 Mo1 -21.3(7) . . . . ?
O6 Mo3 O1 Mo1 -81.16(17) . . . . ?
O9 Mo3 O1 Mo1 80.85(16) . . . . ?
O10 Mo3 O1 Mo1 6.33(13) . . . . ?
O2 Mo2 O1 Mo1 103.9(5) . . . 2_765 ?
O3 Mo2 O1 Mo1 -77.8(2) . . . 2_765 ?
O13 Mo2 O1 Mo1 16.88(17) 2_765 . . 2_765 ?
O6 Mo2 O1 Mo1 -172.3(2) . . . 2_765 ?
O4 Mo2 O1 Mo1 104.06(19) . . . 2_765 ?
O2 Mo2 O1 Mo3 -100.1(5) . . . . ?
O3 Mo2 O1 Mo3 78.14(19) . . . . ?
O13 Mo2 O1 Mo3 172.9(2) 2_765 . . . ?
O6 Mo2 O1 Mo3 -16.31(15) . . . . ?
O4 Mo2 O1 Mo3 -99.98(16) . . . . ?
O2 Mo2 O1 Mo1 -2.6(5) . . . . ?
O3 Mo2 O1 Mo1 175.70(17) . . . . ?
O13 Mo2 O1 Mo1 -89.59(17) 2_765 . . . ?
O6 Mo2 O1 Mo1 81.25(17) . . . . ?
O4 Mo2 O1 Mo1 -2.42(12) . . . . ?
O5 Mo1 O1 Mo1 27(5) . . . 2_765 ?
O4 Mo1 O1 Mo1 -101.4(2) . . . 2_765 ?
O10 Mo1 O1 Mo1 153.5(2) . . . 2_765 ?
O1 Mo1 O1 Mo1 0.0 2_765 . . 2_765 ?
O13 Mo1 O1 Mo1 75.74(19) . . . 2_765 ?
O5 Mo1 O1 Mo3 -134(5) . . . . ?
O4 Mo1 O1 Mo3 97.48(18) . . . . ?
O10 Mo1 O1 Mo3 -7.62(15) . . . . ?
O1 Mo1 O1 Mo3 -161.1(3) 2_765 . . . ?
O13 Mo1 O1 Mo3 -85.37(16) . . . . ?
O5 Mo1 O1 Mo2 131(5) . . . . ?
O4 Mo1 O1 Mo2 3.16(16) . . . . ?
O10 Mo1 O1 Mo2 -101.93(18) . . . . ?
O1 Mo1 O1 Mo2 104.6(2) 2_765 . . . ?
O13 Mo1 O1 Mo2 -179.69(16) . . . . ?
O5 Mo1 O4 Mo2 178.5(2) . . . . ?
O10 Mo1 O4 Mo2 70.1(2) . . . . ?
O1 Mo1 O4 Mo2 -76.6(2) 2_765 . . . ?
O13 Mo1 O4 Mo2 -11.5(6) . . . . ?
O1 Mo1 O4 Mo2 -3.26(17) . . . . ?
O2 Mo2 O4 Mo1 -176.4(3) . . . . ?
O3 Mo2 O4 Mo1 -7.9(12) . . . . ?
O13 Mo2 O4 Mo1 78.0(2) 2_765 . . . ?
O6 Mo2 O4 Mo1 -72.8(2) . . . . ?
O1 Mo2 O4 Mo1 3.63(19) . . . . ?
O7 Mo3 O6 Mo2 67.4(3) . . . . ?
O8 Mo3 O6 Mo2 174.6(2) . . . . ?
O9 Mo3 O6 Mo2 -62.7(4) . . . . ?
O1 Mo3 O6 Mo2 -20.55(19) . . . . ?
O10 Mo3 O6 Mo2 -94.3(2) . . . . ?
O2 Mo2 O6 Mo3 174.4(2) . . . . ?
O3 Mo2 O6 Mo3 -78.3(3) . . . . ?
O13 Mo2 O6 Mo3 35.9(4) 2_765 . . . ?
O1 Mo2 O6 Mo3 20.55(19) . . . . ?
O4 Mo2 O6 Mo3 93.2(2) . . . . ?
O12 Mo4 O9 Mo3 178.3(2) . . . . ?
O11 Mo4 O9 Mo3 -72.9(3) . . . . ?
O13 Mo4 O9 Mo3 86.1(2) . . . . ?
N4 Mo4 O9 Mo3 33.8(7) . . . . ?
O10 Mo4 O9 Mo3 16.78(19) . . . . ?
O7 Mo3 O9 Mo4 179.4(2) . . . . ?
O8 Mo3 O9 Mo4 73.1(3) . . . . ?
O6 Mo3 O9 Mo4 -49.4(5) . . . . ?
O1 Mo3 O9 Mo4 -89.7(2) . . . . ?
O10 Mo3 O9 Mo4 -16.60(19) . . . . ?
O5 Mo1 O10 Mo4 85.9(2) . . . . ?
O4 Mo1 O10 Mo4 -166.77(18) . . . . ?
O1 Mo1 O10 Mo4 -48.1(3) 2_765 . . . ?
O13 Mo1 O10 Mo4 -7.31(16) . . . . ?
O1 Mo1 O10 Mo4 -92.33(18) . . . . ?
O5 Mo1 O10 Mo3 -173.8(2) . . . . ?
O4 Mo1 O10 Mo3 -66.4(2) . . . . ?
O1 Mo1 O10 Mo3 52.2(4) 2_765 . . . ?
O13 Mo1 O10 Mo3 93.0(2) . . . . ?
O1 Mo1 O10 Mo3 8.02(16) . . . . ?
O12 Mo4 O10 Mo1 11.9(7) . . . . ?
O11 Mo4 O10 Mo1 -157.0(2) . . . . ?
O9 Mo4 O10 Mo1 101.9(2) . . . . ?
O13 Mo4 O10 Mo1 7.68(17) . . . . ?
N4 Mo4 O10 Mo1 -72.2(2) . . . . ?
O12 Mo4 O10 Mo3 -103.2(6) . . . . ?
O11 Mo4 O10 Mo3 87.93(18) . . . . ?
O9 Mo4 O10 Mo3 -13.14(15) . . . . ?
O13 Mo4 O10 Mo3 -107.34(17) . . . . ?
N4 Mo4 O10 Mo3 172.73(17) . . . . ?
O7 Mo3 O10 Mo1 -40.9(7) . . . . ?
O8 Mo3 O10 Mo1 163.2(2) . . . . ?
O6 Mo3 O10 Mo1 66.5(2) . . . . ?
O9 Mo3 O10 Mo1 -99.0(2) . . . . ?
O1 Mo3 O10 Mo1 -8.78(18) . . . . ?
O7 Mo3 O10 Mo4 70.8(6) . . . . ?
O8 Mo3 O10 Mo4 -85.05(19) . . . . ?
O6 Mo3 O10 Mo4 178.25(16) . . . . ?
O9 Mo3 O10 Mo4 12.73(15) . . . . ?
O1 Mo3 O10 Mo4 102.93(16) . . . . ?
O12 Mo4 O13 Mo2 -4.4(5) . . . 2_765 ?
O11 Mo4 O13 Mo2 -144.0(5) . . . 2_765 ?
O9 Mo4 O13 Mo2 98.2(5) . . . 2_765 ?
N4 Mo4 O13 Mo2 -98.1(5) . . . 2_765 ?
O10 Mo4 O13 Mo2 174.3(5) . . . 2_765 ?
O12 Mo4 O13 Mo1 174.8(2) . . . . ?
O11 Mo4 O13 Mo1 35.2(5) . . . . ?
O9 Mo4 O13 Mo1 -82.58(19) . . . . ?
N4 Mo4 O13 Mo1 81.1(2) . . . . ?
O10 Mo4 O13 Mo1 -6.50(14) . . . . ?
O5 Mo1 O13 Mo2 83.4(2) . . . 2_765 ?
O4 Mo1 O13 Mo2 -86.8(5) . . . 2_765 ?
O10 Mo1 O13 Mo2 -172.9(2) . . . 2_765 ?
O1 Mo1 O13 Mo2 -17.81(17) 2_765 . . 2_765 ?
O1 Mo1 O13 Mo2 -94.96(19) . . . 2_765 ?
O5 Mo1 O13 Mo4 -96.2(2) . . . . ?
O4 Mo1 O13 Mo4 93.6(5) . . . . ?
O10 Mo1 O13 Mo4 7.51(16) . . . . ?
O1 Mo1 O13 Mo4 162.6(2) 2_765 . . . ?
O1 Mo1 O13 Mo4 85.47(17) . . . . ?
